data_4088276
loop_
_publ_author_name
'Kronast, Alexander'
'Reiter, Marina'
'Altenbuchner, Peter T.'
'Jandl, Christian'
'P\"othig, Alexander'
'Rieger, Bernhard'

_publ_section_title
;
 Electron-Deficient \b-Diiminato-Zinc-Ethyl Complexes: Synthesis,
 Structure, and Reactivity in Ring-Opening Polymerization of Lactones
;
_journal_issue 5
_journal_name_full Organometallics
_journal_page_first 681
_journal_paper_doi 10.1021/acs.organomet.5b00983
_journal_volume 35
_journal_year 2016
_chemical_compound_source 'see text'
_chemical_formula_moiety 'C31 H40 F6 N2 Zn'
_chemical_formula_sum 'C31 H40 F6 N2 Zn'
_chemical_formula_weight 620.04
_space_group_IT_number 15
_space_group_name_Hall '-C 2yc'
_space_group_name_H-M_alt 'C 1 2/c 1'
_symmetry_cell_setting monoclinic
_symmetry_Int_Tables_number 15
_symmetry_space_group_name_Hall '-C 2yc'
_symmetry_space_group_name_H-M 'C 1 2/c 1'
_atom_sites_solution_hydrogens geom
_cell_angle_alpha 90
_cell_angle_beta 111.691(1)
_cell_angle_gamma 90
_cell_formula_units_Z 8
_cell_length_a 35.2290(11)
_cell_length_b 11.4852(3)
_cell_length_c 16.5381(5)
_cell_measurement_reflns_used 9001
_cell_measurement_temperature 123
_cell_measurement_theta_max 28.0567
_cell_measurement_theta_min 2.4286
_cell_volume 6217.7(3)
_computing_cell_refinement 'SAINT (Bruker, 2012)'
_computing_data_collection 'APEX II Control Software (Bruker, 2013)'
_computing_data_reduction 'SAINT (Bruker, 2012)'
_computing_molecular_graphics 'PLATON (Spek, 2011)'
_computing_publication_material 'PLATON (Spek, 2011), enCIFer (Allen, 2004)'
_computing_structure_refinement 'SHELXL2014 (Sheldrick, 2014), SHELXLE (Huebschle, 2011)'
_computing_structure_solution 'SHELXS97 (Sheldrick, 1997)'
_diffrn_ambient_temperature 123
_diffrn_detector ' CCD plate '
_diffrn_detector_area_resol_mean 16
_diffrn_measured_fraction_theta_full 1.000
_diffrn_measured_fraction_theta_max 1.000
_diffrn_measurement_device ' \k-geometry diffractometer '
_diffrn_measurement_device_type ' Bruker APEX-II CCD '
_diffrn_measurement_method ' phi- and omega-rotation '
_diffrn_radiation_monochromator 'MONTEL optic'
_diffrn_radiation_probe x-ray
_diffrn_radiation_source 'rotating anode FR591'
_diffrn_radiation_type MoK\a
_diffrn_radiation_wavelength 0.71073
_diffrn_reflns_av_R_equivalents 0.0408
_diffrn_reflns_av_sigmaI/netI 0.0172
_diffrn_reflns_limit_h_max 42
_diffrn_reflns_limit_h_min -42
_diffrn_reflns_limit_k_max 13
_diffrn_reflns_limit_k_min -13
_diffrn_reflns_limit_l_max 19
_diffrn_reflns_limit_l_min -19
_diffrn_reflns_number 77572
_diffrn_reflns_reduction_process
;
;
_diffrn_reflns_theta_full 25.24
_diffrn_reflns_theta_max 25.35
_diffrn_reflns_theta_min 1.88
_exptl_absorpt_coefficient_mu 0.848
_exptl_absorpt_correction_T_max 0.7457
_exptl_absorpt_correction_T_min 0.6024
_exptl_absorpt_correction_type multi-scan
_exptl_absorpt_process_details 'SADABS, Bruker, 2008b'
_exptl_crystal_colour yellow
_exptl_crystal_density_diffrn 1.325
_exptl_crystal_density_method 'Not Measured'
_exptl_crystal_description fragment
_exptl_crystal_F_000 2592
_exptl_crystal_size_max 0.533
_exptl_crystal_size_mid 0.318
_exptl_crystal_size_min 0.244
_refine_diff_density_max 0.805
_refine_diff_density_min -0.628
_refine_diff_density_rms 0.058
_refine_ls_extinction_method none
_refine_ls_goodness_of_fit_ref 1.035
_refine_ls_hydrogen_treatment constr
_refine_ls_matrix_type full
_refine_ls_number_parameters 446
_refine_ls_number_reflns 5686
_refine_ls_number_restraints 41
_refine_ls_restrained_S_all 1.051
_refine_ls_R_factor_all 0.0429
_refine_ls_R_factor_gt 0.0387
_refine_ls_shift/su_max 0.001
_refine_ls_shift/su_mean 0.000
_refine_ls_structure_factor_coef Fsqd
_refine_ls_weighting_details 'W=1/[\S^2^(FO^2^)+(0.0399P)^2^+14.6952P] WHERE P=(FO^2^+2FC^2^)/3'
_refine_ls_weighting_scheme calc
_refine_ls_wR_factor_gt 0.0937
_refine_ls_wR_factor_ref 0.0969
_reflns_number_gt 5156
_reflns_number_total 5686
_reflns_threshold_expression i>2\s(i)
_cod_data_source_file om5b00983_si_001.cif
_cod_data_source_block compound_I
_cod_original_sg_symbol_H-M 'C 2/c'
_cod_database_code 4088276

loop_
_symmetry_equiv_pos_site_id
_symmetry_equiv_pos_as_xyz
1 x,y,z
2 -x,y,1/2-z
3 -x,-y,-z
4 x,-y,1/2+z
5 1/2+x,1/2+y,z
6 1/2-x,1/2+y,1/2-z
7 1/2-x,1/2-y,-z
8 1/2+x,1/2-y,1/2+z

loop_
_atom_site_aniso_label
_atom_site_aniso_U_11
_atom_site_aniso_U_22
_atom_site_aniso_U_33
_atom_site_aniso_U_23
_atom_site_aniso_U_13
_atom_site_aniso_U_12
Zn1 0.0487(2) 0.0270(2) 0.0225(1) -0.0002(1) 0.0150(1) 0.0079(1)
F1 0.069(3) 0.0523(19) 0.055(2) 0.0155(15) 0.0407(19) 0.0252(18)
F1A 0.045(6) 0.049(5) 0.123(13) 0.016(7) 0.049(7) 0.007(4)
F2 0.064(2) 0.0394(19) 0.0363(13) 0.0050(12) 0.0102(14) 0.0179(14)
F2A 0.129(15) 0.035(6) 0.055(9) 0.030(6) 0.057(10) 0.038(7)
F3 0.0547(14) 0.0199(10) 0.081(3) -0.0040(11) 0.0127(14) -0.0041(9)
F3A 0.062(6) 0.035(4) 0.049(6) -0.010(4) -0.004(5) 0.020(4)
F4 0.110(2) 0.0585(16) 0.0257(10) -0.0022(16) 0.0036(15) 0.0315(16)
F4A 0.097(4) 0.056(4) 0.020(3) 0.004(4) 0.012(4) 0.019(4)
F5 0.105(2) 0.0468(14) 0.0337(10) -0.0108(9) -0.0020(12) -0.0111(14)
F5A 0.104(3) 0.053(3) 0.031(3) -0.005(3) 0.004(3) 0.001(3)
F6 0.105(2) 0.072(2) 0.0299(10) -0.0009(10) 0.0344(11) 0.0182(14)
F6A 0.101(3) 0.059(3) 0.030(3) -0.005(3) 0.020(3) 0.009(3)
N1 0.0379(10) 0.0214(9) 0.0265(9) -0.0023(7) 0.0142(8) -0.0002(7)
N2 0.0503(11) 0.0227(9) 0.0246(9) -0.0017(7) 0.0185(9) -0.0003(8)
C1 0.0358(12) 0.0207(10) 0.0321(11) 0.0019(8) 0.0165(10) -0.0032(9)
C2 0.0437(13) 0.0260(11) 0.0258(11) 0.0039(9) 0.0126(10) -0.0006(10)
C3 0.0511(14) 0.0279(11) 0.0235(11) -0.0006(9) 0.0171(10) -0.0044(10)
C4 0.0378(12) 0.0271(11) 0.0344(12) 0.0015(9) 0.0129(10) 0.0009(9)
C5 0.082(2) 0.0364(14) 0.0253(12) -0.0027(10) 0.0154(13) 0.0044(14)
C6 0.0378(12) 0.0220(10) 0.0284(11) -0.0050(8) 0.0136(9) 0.0022(9)
C7 0.0425(13) 0.0242(11) 0.0289(11) -0.0023(9) 0.0151(10) -0.0008(9)
C8 0.0565(15) 0.0354(13) 0.0319(12) -0.0053(10) 0.0222(11) -0.0024(11)
C9 0.0574(16) 0.0390(14) 0.0323(13) -0.0151(11) 0.0143(12) -0.0013(12)
C10 0.0450(15) 0.0521(16) 0.0492(16) -0.0251(13) 0.0166(13) -0.0131(13)
C11 0.0410(14) 0.0486(15) 0.0422(14) -0.0171(12) 0.0195(12) -0.0086(12)
C12 0.0505(14) 0.0385(13) 0.0288(12) -0.0043(10) 0.0203(11) -0.0115(11)
C13 0.0710(19) 0.0371(14) 0.0582(17) -0.0052(13) 0.0339(15) -0.0179(13)
C14 0.0522(17) 0.0597(18) 0.0584(18) -0.0077(14) 0.0283(14) -0.0107(14)
C15 0.0564(19) 0.139(4) 0.073(2) -0.068(2) 0.0423(18) -0.060(2)
C16 0.072(3) 0.161(5) 0.110(4) 0.065(4) 0.045(3) -0.005(3)
C17 0.100(4) 0.118(4) 0.269(8) 0.018(5) 0.134(5) 0.016(3)
C18 0.0480(13) 0.0242(11) 0.0219(10) -0.0031(8) 0.0148(10) 0.0007(10)
C19 0.0535(15) 0.0327(12) 0.0281(11) -0.0052(9) 0.0215(11) -0.0059(11)
C20 0.0420(13) 0.0417(14) 0.0299(12) -0.0025(10) 0.0149(10) 0.0017(11)
C21 0.0491(15) 0.0308(12) 0.0376(13) 0.0012(10) 0.0146(11) 0.0106(11)
C22 0.0508(15) 0.0244(11) 0.0387(13) 0.0015(10) 0.0166(11) 0.0008(10)
C23 0.0437(13) 0.0266(11) 0.0258(11) -0.0022(9) 0.0125(10) -0.0005(10)
C24 0.101(3) 0.0399(15) 0.086(2) -0.0158(15) 0.076(2) -0.0188(16)
C25 0.144(4) 0.0434(17) 0.113(3) 0.0028(18) 0.109(3) -0.004(2)
C26 0.123(3) 0.118(4) 0.114(3) -0.072(3) 0.089(3) -0.090(3)
C27 0.0536(15) 0.0269(12) 0.0500(15) -0.0049(10) 0.0292(13) -0.0038(11)
C28 0.086(2) 0.0464(16) 0.0541(17) -0.0053(13) 0.0447(17) -0.0112(15)
C29 0.0509(16) 0.0438(15) 0.0663(19) -0.0100(13) 0.0301(14) -0.0083(13)
C30 0.047(5) 0.050(6) 0.023(5) 0.012(4) 0.004(4) 0.012(5)
C30A 0.055(7) 0.040(6) 0.035(6) -0.005(4) 0.026(5) 0.000(4)
C31 0.049(3) 0.059(4) 0.046(3) 0.014(3) 0.007(3) 0.031(3)
C31A 0.029(2) 0.052(3) 0.027(2) 0.009(2) 0.003(2) 0.001(2)

loop_
_atom_site_label
_atom_site_type_symbol
_atom_site_thermal_displace_type
_atom_site_fract_x
_atom_site_fract_y
_atom_site_fract_z
_atom_site_occupancy
_atom_site_U_iso_or_equiv
_atom_site_calc_flag
_atom_site_refinement_flags
_atom_site_disorder_assembly
_atom_site_disorder_group
Zn1 Zn Uani 0.11122(2) 0.79811(2) 0.47695(2) 1.000 0.0322(1) d D . .
F1 F Uani 0.21273(16) 0.4963(4) 0.5225(3) 0.763(12) 0.0537(14) d P A 1
F1A F Uani 0.2271(4) 0.5214(11) 0.5661(16) 0.237(12) 0.067(5) d P A 2
F2 F Uani 0.21447(13) 0.4650(4) 0.6506(3) 0.763(12) 0.0490(10) d P A 1
F2A F Uani 0.1958(7) 0.4342(12) 0.6332(11) 0.237(12) 0.066(6) d P A 2
F3 F Uani 0.16356(8) 0.40695(17) 0.5419(3) 0.763(12) 0.0554(12) d P A 1
F3A F Uani 0.1748(4) 0.4264(8) 0.4965(8) 0.237(12) 0.056(3) d P A 2
F4 F Uani 0.20025(13) 0.7346(3) 0.8119(4) 0.848(7) 0.0709(9) d DUP B 3
F4A F Uani 0.1928(8) 0.7060(13) 0.808(2) 0.152(7) 0.060(2) d DUP B 4
F5 F Uani 0.19455(12) 0.9110(2) 0.76783(13) 0.848(7) 0.0697(9) d DUP B 3
F5A F Uani 0.2143(5) 0.8660(15) 0.7761(8) 0.152(7) 0.0687(17) d DUP B 4
F6 F Uani 0.14432(11) 0.8236(3) 0.78539(14) 0.848(7) 0.0663(10) d DUP B 3
F6A F Uani 0.1561(6) 0.8586(16) 0.7871(6) 0.152(7) 0.0645(17) d DUP B 4
N1 N Uani 0.14171(6) 0.64978(15) 0.49051(11) 1.000 0.0279(5) d . . .
N2 N Uani 0.13428(6) 0.83588(16) 0.60276(11) 1.000 0.0312(6) d . . .
C1 C Uani 0.16727(7) 0.60994(18) 0.56578(14) 1.000 0.0284(6) d . . .
C2 C Uani 0.17613(7) 0.66349(19) 0.64658(14) 1.000 0.0319(7) d . . .
C3 C Uani 0.16035(8) 0.7693(2) 0.66223(14) 1.000 0.0332(7) d . . .
C4 C Uani 0.18982(7) 0.4951(2) 0.56873(15) 1.000 0.0332(7) d . . .
C5 C Uani 0.17599(10) 0.8083(2) 0.75778(16) 1.000 0.0492(9) d . . .
C6 C Uani 0.13300(7) 0.59298(18) 0.40748(14) 1.000 0.0290(6) d . . .
C7 C Uani 0.15688(7) 0.62062(19) 0.35852(14) 1.000 0.0313(7) d D . .
C8 C Uani 0.14442(8) 0.5763(2) 0.27416(15) 1.000 0.0396(8) d . . .
C9 C Uani 0.10994(8) 0.5084(2) 0.24001(16) 1.000 0.0436(8) d . . .
C10 C Uani 0.08725(8) 0.4820(3) 0.28963(18) 1.000 0.0490(9) d . . .
C11 C Uani 0.09812(8) 0.5234(2) 0.37454(17) 1.000 0.0428(8) d . . .
C12 C Uani 0.19418(8) 0.6988(2) 0.39394(16) 1.000 0.0377(8) d . . .
C13 C Uani 0.18349(10) 0.8244(2) 0.3632(2) 1.000 0.0526(10) d . . .
C14 C Uani 0.23006(9) 0.6556(3) 0.3717(2) 1.000 0.0545(10) d . . .
C15 C Uani 0.07277(10) 0.4909(4) 0.4293(2) 1.000 0.0842(16) d . . .
C16 C Uani 0.06795(13) 0.3588(5) 0.4350(3) 1.000 0.111(2) d . . .
C17 C Uani 0.03190(15) 0.5431(5) 0.3966(5) 1.000 0.144(3) d . . .
C18 C Uani 0.11885(7) 0.94560(19) 0.62141(13) 1.000 0.0308(7) d . . .
C19 C Uani 0.08286(8) 0.9455(2) 0.63885(15) 1.000 0.0363(7) d . . .
C20 C Uani 0.06650(8) 1.0523(2) 0.64800(15) 1.000 0.0374(8) d . . .
C21 C Uani 0.08474(8) 1.1555(2) 0.63948(16) 1.000 0.0396(8) d . . .
C22 C Uani 0.11966(8) 1.1537(2) 0.62045(16) 1.000 0.0380(8) d . . .
C23 C Uani 0.13759(7) 1.04894(19) 0.61074(14) 1.000 0.0321(7) d . . .
C24 C Uani 0.06087(12) 0.8329(3) 0.6429(2) 1.000 0.0638(13) d . . .
C25 C Uani 0.04538(14) 0.8326(3) 0.7183(3) 1.000 0.0826(18) d . . .
C26 C Uani 0.02557(14) 0.8111(4) 0.5564(3) 1.000 0.1054(19) d . . .
C27 C Uani 0.17513(8) 1.0496(2) 0.58644(17) 1.000 0.0406(8) d . . .
C28 C Uani 0.16499(11) 1.0930(3) 0.49355(19) 1.000 0.0568(10) d . . .
C29 C Uani 0.21005(9) 1.1216(2) 0.6499(2) 1.000 0.0513(10) d . . .
C30 C Uani 0.0750(6) 0.8873(18) 0.3769(9) 0.507(6) 0.043(3) d DUP . 5
C30A C Uani 0.0699(6) 0.8772(16) 0.3782(9) 0.493(6) 0.041(4) d DP . 6
C31 C Uani 0.05277(18) 0.9794(5) 0.4012(4) 0.507(6) 0.0544(19) d P . 5
C31A C Uani 0.03311(14) 0.8154(5) 0.3090(3) 0.493(6) 0.0381(14) d UP . 6
H2 H Uiso 0.19470 0.62410 0.69580 1.000 0.0380 c RU . .
H8 H Uiso 0.16010 0.59340 0.23950 1.000 0.0480 c RU . .
H9 H Uiso 0.10180 0.47970 0.18220 1.000 0.0520 c RU . .
H10 H Uiso 0.06360 0.43450 0.26560 1.000 0.0590 c RU . .
H12 H Uiso 0.20310 0.69880 0.45880 1.000 0.0450 c RU . .
H13A H Uiso 0.17440 0.82750 0.29970 1.000 0.0790 c RU . .
H13B H Uiso 0.20770 0.87370 0.38900 1.000 0.0790 c RU . .
H13C H Uiso 0.16160 0.85240 0.38140 1.000 0.0790 c RU . .
H14A H Uiso 0.22290 0.65960 0.30860 1.000 0.0820 c RU . .
H14B H Uiso 0.23630 0.57490 0.39120 1.000 0.0820 c RU . .
H14C H Uiso 0.25400 0.70460 0.40090 1.000 0.0820 c RU . .
H15 H Uiso 0.08750 0.52070 0.48970 1.000 0.1010 c RU . .
H16A H Uiso 0.04640 0.33100 0.38170 1.000 0.1660 c RU . .
H16B H Uiso 0.06050 0.34060 0.48520 1.000 0.1660 c RU . .
H16C H Uiso 0.09380 0.32040 0.44190 1.000 0.1660 c RU . .
H17A H Uiso 0.01580 0.50960 0.33970 1.000 0.2160 c RU . .
H17B H Uiso 0.03420 0.62740 0.39080 1.000 0.2160 c RU . .
H17C H Uiso 0.01830 0.52710 0.43750 1.000 0.2160 c RU . .
H20 H Uiso 0.04220 1.05440 0.66040 1.000 0.0450 c RU . .
H21 H Uiso 0.07320 1.22770 0.64670 1.000 0.0480 c RU . .
H22 H Uiso 0.13180 1.22520 0.61380 1.000 0.0460 c RU . .
H24 H Uiso 0.08080 0.76740 0.65260 1.000 0.0760 c RU . .
H25A H Uiso 0.02600 0.89670 0.71050 1.000 0.1240 c RU . .
H25B H Uiso 0.06850 0.84270 0.77340 1.000 0.1240 c RU . .
H25C H Uiso 0.03180 0.75840 0.71900 1.000 0.1240 c RU . .
H26A H Uiso 0.03580 0.81290 0.50880 1.000 0.1580 c RU . .
H26B H Uiso 0.00480 0.87170 0.54700 1.000 0.1580 c RU . .
H26C H Uiso 0.01350 0.73470 0.55790 1.000 0.1580 c RU . .
H27 H Uiso 0.18490 0.96740 0.58920 1.000 0.0490 c RU . .
H28A H Uiso 0.14320 1.04490 0.45330 1.000 0.0850 c RU . .
H28B H Uiso 0.18940 1.08780 0.47860 1.000 0.0850 c RU . .
H28C H Uiso 0.15590 1.17420 0.48920 1.000 0.0850 c RU . .
H29A H Uiso 0.23380 1.11790 0.63260 1.000 0.0770 c RU . .
H29B H Uiso 0.21740 1.09040 0.70880 1.000 0.0770 c RU . .
H29C H Uiso 0.20130 1.20280 0.64870 1.000 0.0770 c RU . .
H30A H Uiso 0.09150 0.92240 0.34600 0.507(6) 0.0510 c RUP . 5
H30B H Uiso 0.05510 0.83350 0.33600 0.507(6) 0.0510 c RUP . 5
H30C H Uiso 0.05840 0.93980 0.40330 0.493(6) 0.0490 c RUP . 6
H30D H Uiso 0.08500 0.91650 0.34590 0.493(6) 0.0490 c RUP . 6
H31A H Uiso 0.03450 1.01870 0.34870 0.507(6) 0.0810 c RUP . 5
H31B H Uiso 0.07220 1.03580 0.43880 0.507(6) 0.0810 c RUP . 5
H31C H Uiso 0.03670 0.94550 0.43260 0.507(6) 0.0810 c RUP . 5
H31D H Uiso 0.01710 0.87220 0.26560 0.493(6) 0.0570 c RUP . 6
H31E H Uiso 0.01590 0.78040 0.33740 0.493(6) 0.0570 c RUP . 6
H31F H Uiso 0.04300 0.75440 0.28040 0.493(6) 0.0570 c RUP . 6

loop_
_atom_type_symbol
_atom_type_description
_atom_type_scat_dispersion_real
_atom_type_scat_dispersion_imag
_atom_type_scat_source
C C 0.0033 0.0016 ' International Tables Vol C Tables 4.2.6.8 and 6.1.1.4'
H H 0.0000 0.0000 ' International Tables Vol C Tables 4.2.6.8 and 6.1.1.4'
F F 0.0171 0.0103 ' International Tables Vol C Tables 4.2.6.8 and 6.1.1.4'
N N 0.0061 0.0033 ' International Tables Vol C Tables 4.2.6.8 and 6.1.1.4'
Zn Zn 0.2839 1.4301 ' International Tables Vol C Tables 4.2.6.8 and 6.1.1.4'

loop_
_geom_angle_atom_site_label_1
_geom_angle_atom_site_label_2
_geom_angle_atom_site_label_3
_geom_angle
_geom_angle_publ_flag
N1 Zn1 N2 94.28(8) yes
N1 Zn1 C30 134.4(5) yes
N1 Zn1 C30A 134.1(5) yes
N2 Zn1 C30 131.1(5) yes
N2 Zn1 C30A 131.5(5) yes
Zn1 N1 C1 123.86(15) yes
Zn1 N1 C6 111.36(13) yes
C1 N1 C6 124.77(19) yes
Zn1 N2 C3 124.06(16) yes
Zn1 N2 C18 111.91(13) yes
C3 N2 C18 124.03(18) yes
N1 C1 C2 125.7(2) yes
N1 C1 C4 119.60(19) yes
C2 C1 C4 114.76(19) no
C1 C2 C3 126.5(2) no
N2 C3 C2 125.6(2) yes
N2 C3 C5 119.1(2) yes
C2 C3 C5 115.3(2) no
F1 C4 F2 106.4(4) yes
F1 C4 F3 108.5(3) yes
F1 C4 C1 113.5(3) yes
F2 C4 F3 104.4(3) yes
F2 C4 C1 112.6(3) yes
F3 C4 C1 110.8(2) yes
F1A C4 F2A 107.2(15) yes
F1A C4 F3A 99.6(11) yes
F1A C4 C1 107.6(6) yes
F2A C4 F3A 108.5(9) yes
F2A C4 C1 116.1(9) yes
F3A C4 C1 116.2(5) yes
F4 C5 F5 108.9(3) yes
F4 C5 F6 105.4(3) yes
F4 C5 C3 114.5(3) yes
F5 C5 F6 105.6(3) yes
F5 C5 C3 111.1(2) yes
F6 C5 C3 110.8(3) yes
F4A C5 F5A 95.8(13) yes
F4A C5 F6A 110.8(14) yes
F4A C5 C3 105.7(11) yes
F5A C5 F6A 110.7(12) yes
F5A C5 C3 107.7(6) yes
F6A C5 C3 122.7(7) yes
N1 C6 C7 118.9(2) yes
N1 C6 C11 118.4(2) yes
C7 C6 C11 122.2(2) no
C6 C7 C8 117.4(2) no
C6 C7 C12 121.9(2) no
C8 C7 C12 120.6(2) no
C7 C8 C9 121.4(2) no
C8 C9 C10 120.0(2) no
C9 C10 C11 121.5(3) no
C6 C11 C10 117.5(3) no
C6 C11 C15 121.9(2) no
C10 C11 C15 120.5(3) no
C7 C12 C13 111.0(2) no
C7 C12 C14 113.0(2) no
C13 C12 C14 110.6(2) no
C11 C15 C16 112.3(3) no
C11 C15 C17 112.9(4) no
C16 C15 C17 108.1(4) no
N2 C18 C19 118.8(2) yes
N2 C18 C23 118.6(2) yes
C19 C18 C23 122.1(2) no
C18 C19 C20 117.8(2) no
C18 C19 C24 121.6(2) no
C20 C19 C24 120.5(3) no
C19 C20 C21 121.4(3) no
C20 C21 C22 119.9(2) no
C21 C22 C23 121.3(2) no
C18 C23 C22 117.5(2) no
C18 C23 C27 122.4(2) no
C22 C23 C27 120.1(2) no
C19 C24 C25 112.2(3) no
C19 C24 C26 110.4(3) no
C25 C24 C26 110.4(4) no
C23 C27 C28 111.4(2) no
C23 C27 C29 112.3(2) no
C28 C27 C29 110.1(2) no
Zn1 C30 C31 113.2(9) yes
Zn1 C30A C31A 124.3(11) yes
C1 C2 H2 117.00 no
C3 C2 H2 117.00 no
C7 C8 H8 119.00 no
C9 C8 H8 119.00 no
C8 C9 H9 120.00 no
C10 C9 H9 120.00 no
C9 C10 H10 119.00 no
C11 C10 H10 119.00 no
C7 C12 H12 107.00 no
C13 C12 H12 107.00 no
C14 C12 H12 107.00 no
C12 C13 H13A 109.00 no
C12 C13 H13B 109.00 no
C12 C13 H13C 109.00 no
H13A C13 H13B 109.00 no
H13A C13 H13C 110.00 no
H13B C13 H13C 109.00 no
C12 C14 H14A 109.00 no
C12 C14 H14B 110.00 no
C12 C14 H14C 109.00 no
H14A C14 H14B 109.00 no
H14A C14 H14C 110.00 no
H14B C14 H14C 109.00 no
C11 C15 H15 108.00 no
C16 C15 H15 108.00 no
C17 C15 H15 108.00 no
C15 C16 H16A 109.00 no
C15 C16 H16B 109.00 no
C15 C16 H16C 109.00 no
H16A C16 H16B 109.00 no
H16A C16 H16C 110.00 no
H16B C16 H16C 109.00 no
C15 C17 H17A 110.00 no
C15 C17 H17B 110.00 no
C15 C17 H17C 109.00 no
H17A C17 H17B 109.00 no
H17A C17 H17C 109.00 no
H17B C17 H17C 109.00 no
C19 C20 H20 119.00 no
C21 C20 H20 119.00 no
C20 C21 H21 120.00 no
C22 C21 H21 120.00 no
C21 C22 H22 119.00 no
C23 C22 H22 119.00 no
C19 C24 H24 108.00 no
C25 C24 H24 108.00 no
C26 C24 H24 108.00 no
C24 C25 H25A 109.00 no
C24 C25 H25B 109.00 no
C24 C25 H25C 109.00 no
H25A C25 H25B 109.00 no
H25A C25 H25C 110.00 no
H25B C25 H25C 110.00 no
C24 C26 H26A 110.00 no
C24 C26 H26B 109.00 no
C24 C26 H26C 109.00 no
H26A C26 H26B 109.00 no
H26A C26 H26C 109.00 no
H26B C26 H26C 110.00 no
C23 C27 H27 108.00 no
C28 C27 H27 108.00 no
C29 C27 H27 108.00 no
C27 C28 H28A 109.00 no
C27 C28 H28B 109.00 no
C27 C28 H28C 109.00 no
H28A C28 H28B 110.00 no
H28A C28 H28C 110.00 no
H28B C28 H28C 109.00 no
C27 C29 H29A 109.00 no
C27 C29 H29B 110.00 no
C27 C29 H29C 109.00 no
H29A C29 H29B 110.00 no
H29A C29 H29C 109.00 no
H29B C29 H29C 110.00 no
Zn1 C30 H30A 109.00 no
Zn1 C30 H30B 109.00 no
C31 C30 H30A 109.00 no
C31 C30 H30B 109.00 no
H30A C30 H30B 108.00 no
Zn1 C30A H30D 106.00 no
C31A C30A H30C 106.00 no
C31A C30A H30D 106.00 no
H30C C30A H30D 106.00 no
Zn1 C30A H30C 106.00 no
H31A C31 H31C 110.00 no
H31B C31 H31C 109.00 no
C30 C31 H31A 110.00 no
C30 C31 H31B 110.00 no
C30 C31 H31C 109.00 no
H31A C31 H31B 110.00 no
C30A C31A H31D 110.00 no
C30A C31A H31E 109.00 no
C30A C31A H31F 110.00 no
H31D C31A H31E 109.00 no
H31D C31A H31F 110.00 no
H31E C31A H31F 109.00 no

loop_
_geom_bond_atom_site_label_1
_geom_bond_atom_site_label_2
_geom_bond_distance
_geom_bond_publ_flag
Zn1 N1 1.9820(19) yes
Zn1 N2 1.9819(17) yes
Zn1 C30 1.963(17) yes
Zn1 C30A 1.963(17) yes
F1 C4 1.301(6) yes
F1A C4 1.364(17) yes
F2 C4 1.356(5) yes
F2A C4 1.227(16) yes
F3 C4 1.332(4) yes
F3A C4 1.365(12) yes
F4 C5 1.297(6) yes
F4A C5 1.43(2) yes
F5 C5 1.329(4) yes
F5A C5 1.432(18) yes
F6 C5 1.364(5) yes
F6A C5 1.15(2) yes
N1 C1 1.320(3) yes
N1 C6 1.447(3) yes
N2 C3 1.315(3) yes
N2 C18 1.450(3) yes
C1 C2 1.398(3) no
C1 C4 1.531(3) no
C2 C3 1.400(3) no
C3 C5 1.536(3) no
C6 C7 1.403(3) no
C6 C11 1.397(4) no
C7 C8 1.395(3) no
C7 C12 1.519(4) no
C8 C9 1.377(4) no
C9 C10 1.375(4) no
C10 C11 1.395(4) no
C11 C15 1.535(5) no
C12 C13 1.530(3) no
C12 C14 1.524(4) no
C15 C16 1.533(7) no
C15 C17 1.466(7) no
C18 C19 1.400(4) no
C18 C23 1.401(3) no
C19 C20 1.387(3) no
C19 C24 1.522(4) no
C20 C21 1.380(4) no
C21 C22 1.378(4) no
C22 C23 1.396(3) no
C23 C27 1.518(4) no
C24 C25 1.535(6) no
C24 C26 1.530(6) no
C27 C28 1.527(4) no
C27 C29 1.531(4) no
C30 C31 1.46(2) no
C30A C31A 1.548(19) no
C2 H2 0.9500 no
C8 H8 0.9500 no
C9 H9 0.9500 no
C10 H10 0.9500 no
C12 H12 1.0000 no
C13 H13A 0.9800 no
C13 H13B 0.9800 no
C13 H13C 0.9800 no
C14 H14A 0.9800 no
C14 H14B 0.9800 no
C14 H14C 0.9800 no
C15 H15 1.0000 no
C16 H16A 0.9800 no
C16 H16B 0.9800 no
C16 H16C 0.9800 no
C17 H17A 0.9800 no
C17 H17B 0.9800 no
C17 H17C 0.9800 no
C20 H20 0.9500 no
C21 H21 0.9500 no
C22 H22 0.9500 no
C24 H24 1.0000 no
C25 H25A 0.9800 no
C25 H25B 0.9800 no
C25 H25C 0.9800 no
C26 H26A 0.9800 no
C26 H26B 0.9800 no
C26 H26C 0.9800 no
C27 H27 1.0000 no
C28 H28A 0.9800 no
C28 H28B 0.9800 no
C28 H28C 0.9800 no
C29 H29A 0.9800 no
C29 H29B 0.9800 no
C29 H29C 0.9800 no
C30 H30A 0.9900 no
C30 H30B 0.9900 no
C30A H30C 0.9900 no
C30A H30D 0.9900 no
C31 H31C 0.9800 no
C31 H31A 0.9800 no
C31 H31B 0.9800 no
C31A H31D 0.9800 no
C31A H31E 0.9800 no
C31A H31F 0.9800 no

loop_
_geom_torsion_atom_site_label_1
_geom_torsion_atom_site_label_2
_geom_torsion_atom_site_label_3
_geom_torsion_atom_site_label_4
_geom_torsion
_geom_torsion_publ_flag
N2 Zn1 N1 C1 -0.5(2) no
N2 Zn1 N1 C6 -179.16(16) no
C30 Zn1 N1 C1 174.5(9) no
C30 Zn1 N1 C6 -4.2(9) no
N1 Zn1 N2 C3 -0.6(2) no
N1 Zn1 N2 C18 179.63(16) no
C30 Zn1 N2 C3 -175.8(9) no
C30 Zn1 N2 C18 4.4(9) no
N1 Zn1 C30 C31 167.3(7) no
N2 Zn1 C30 C31 -19.4(17) no
Zn1 N1 C1 C2 1.4(4) no
C6 N1 C1 C2 179.9(2) no
Zn1 N1 C1 C4 -178.99(17) no
C6 N1 C1 C4 -0.5(4) no
Zn1 N1 C6 C11 -83.9(2) no
C1 N1 C6 C11 97.4(3) no
Zn1 N1 C6 C7 88.6(2) no
C1 N1 C6 C7 -90.1(3) no
C18 N2 C3 C2 -179.5(2) no
Zn1 N2 C18 C23 -83.2(2) no
C3 N2 C18 C23 96.9(3) no
Zn1 N2 C18 C19 89.0(2) no
C3 N2 C18 C19 -90.9(3) no
Zn1 N2 C3 C5 -180.0(2) no
Zn1 N2 C3 C2 0.7(4) no
C18 N2 C3 C5 -0.2(4) no
N1 C1 C4 F3 -62.6(3) no
C4 C1 C2 C3 179.0(2) no
C2 C1 C4 F2 0.5(4) no
N1 C1 C2 C3 -1.4(4) no
C2 C1 C4 F3 117.1(3) no
N1 C1 C4 F1 59.9(4) no
N1 C1 C4 F2 -179.1(3) no
C2 C1 C4 F1 -120.5(3) no
C1 C2 C3 C5 -179.1(3) no
C1 C2 C3 N2 0.2(5) no
N2 C3 C5 F4 177.3(3) no
C2 C3 C5 F6 -122.3(3) no
N2 C3 C5 F5 -58.8(4) no
N2 C3 C5 F6 58.3(3) no
C2 C3 C5 F4 -3.4(4) no
C2 C3 C5 F5 120.6(3) no
N1 C6 C11 C10 171.7(2) no
N1 C6 C11 C15 -9.4(4) no
C7 C6 C11 C10 -0.5(4) no
N1 C6 C7 C8 -171.8(2) no
N1 C6 C7 C12 6.3(3) no
C11 C6 C7 C8 0.4(3) no
C11 C6 C7 C12 178.5(2) no
C7 C6 C11 C15 178.4(3) no
C6 C7 C12 C14 138.7(2) no
C8 C7 C12 C14 -43.3(3) no
C12 C7 C8 C9 -177.9(2) no
C8 C7 C12 C13 81.6(3) no
C6 C7 C8 C9 0.2(4) no
C6 C7 C12 C13 -96.5(3) no
C7 C8 C9 C10 -0.7(4) no
C8 C9 C10 C11 0.5(4) no
C9 C10 C11 C6 0.0(4) no
C9 C10 C11 C15 -178.9(3) no
C6 C11 C15 C17 113.1(4) no
C10 C11 C15 C16 54.5(4) no
C10 C11 C15 C17 -68.1(5) no
C6 C11 C15 C16 -124.4(3) no
N2 C18 C19 C20 -173.8(2) no
N2 C18 C19 C24 3.0(3) no
C23 C18 C19 C20 -1.9(3) no
C23 C18 C19 C24 174.9(2) no
N2 C18 C23 C22 173.6(2) no
N2 C18 C23 C27 -4.3(3) no
C19 C18 C23 C22 1.7(3) no
C19 C18 C23 C27 -176.2(2) no
C18 C19 C20 C21 0.6(3) no
C24 C19 C20 C21 -176.2(2) no
C18 C19 C24 C25 138.5(3) no
C18 C19 C24 C26 -97.9(4) no
C20 C19 C24 C25 -44.9(4) no
C20 C19 C24 C26 78.8(4) no
C19 C20 C21 C22 0.8(4) no
C20 C21 C22 C23 -1.0(4) no
C21 C22 C23 C18 -0.3(3) no
C21 C22 C23 C27 177.7(2) no
C18 C23 C27 C28 109.5(3) no
C18 C23 C27 C29 -126.5(2) no
C22 C23 C27 C28 -68.4(3) no
C22 C23 C27 C29 55.6(3) no
